data_4314111
loop_
_publ_author_name
'Xiaobai Wang'
'Jagadese J. Vittal'

_publ_contact_author
; 
     Dr. Jagadese J. Vittal
     Department of Chemistry
     National University of Singapore
     3 Science Drive 3
     SINGAPORE 173543
;
_publ_contact_author_email chmjjv@nus.edu.sg
_publ_contact_author_fax '(65) 6779 1691'
_publ_contact_author_phone '(65) 6874 2975'
_publ_section_title
;
 Nature of the Reactants and Influence of Water on the Supramolecular
 Assembly
;
_journal_name_full 'Inorganic Chemistry'
_journal_page_first 5135
_journal_page_last 5142
_journal_paper_doi 10.1021/ic0344970
_journal_volume 42
_journal_year 2003
_chemical_formula_sum 'C16 H22 Cu N4 O6'
_chemical_formula_weight 429.92
_chemical_name_systematic
; 
 ? 
;
_space_group_IT_number 14
_symmetry_cell_setting monoclinic
_symmetry_space_group_name_Hall '-P 2ybc'
_symmetry_space_group_name_H-M 'P 1 21/c 1'
_atom_sites_solution_hydrogens geom
_atom_sites_solution_primary direct
_atom_sites_solution_secondary difmap
_audit_creation_method SHELXL-97
_cell_angle_alpha 90.00
_cell_angle_beta 91.731(1)
_cell_angle_gamma 90.00
_cell_formula_units_Z 2
_cell_length_a 8.9058(3)
_cell_length_b 9.3868(4)
_cell_length_c 10.9447(4)
_cell_measurement_reflns_used 44443
_cell_measurement_temperature 293(2)
_cell_measurement_theta_max 25.0
_cell_measurement_theta_min 2.06
_cell_volume 914.53(6)
_computing_cell_refinement 'Bruker AXS, SAINT'
_computing_data_collection 'Bruker AXS, SMART'
_computing_data_reduction 'Bruker AXS, SAINT'
_computing_molecular_graphics 'Bruker AXS, SHELXTL'
_computing_publication_material 'Bruker AXS, SHELXTL'
_computing_structure_refinement 'SHELXL-97 (Sheldrick, 1997)'
_computing_structure_solution 'SHELXS-97 (Sheldrick, 1990)'
_diffrn_ambient_temperature 293(2)
_diffrn_measured_fraction_theta_full 0.999
_diffrn_measured_fraction_theta_max 0.999
_diffrn_measurement_method '\w scans'
_diffrn_radiation_monochromator graphite
_diffrn_radiation_source 'fine-focus sealed tube'
_diffrn_radiation_type MoK\a
_diffrn_radiation_wavelength 0.71073
_diffrn_reflns_av_R_equivalents 0.0177
_diffrn_reflns_av_sigmaI/netI 0.0201
_diffrn_reflns_limit_h_max 10
_diffrn_reflns_limit_h_min -8
_diffrn_reflns_limit_k_max 11
_diffrn_reflns_limit_k_min -10
_diffrn_reflns_limit_l_max 13
_diffrn_reflns_limit_l_min -11
_diffrn_reflns_number 4573
_diffrn_reflns_theta_full 24.98
_diffrn_reflns_theta_max 24.98
_diffrn_reflns_theta_min 2.29
_exptl_absorpt_coefficient_mu 1.236
_exptl_absorpt_correction_T_max 0.8324
_exptl_absorpt_correction_T_min 0.6044
_exptl_absorpt_correction_type 'sadabs (Sheldrick, 1996)'
_exptl_crystal_colour 'light blue'
_exptl_crystal_density_diffrn 1.561
_exptl_crystal_density_meas ?
_exptl_crystal_density_method 'not measured'
_exptl_crystal_description 'long blocks'
_exptl_crystal_F_000 446
_exptl_crystal_size_max 0.28
_exptl_crystal_size_mid 0.20
_exptl_crystal_size_min 0.14
_refine_diff_density_max 0.253
_refine_diff_density_min -0.270
_refine_diff_density_rms 0.044
_refine_ls_extinction_coef 0.0178(18)
_refine_ls_extinction_expression Fc^*^=kFc[1+0.001xFc^2^\l^3^/sin(2\q)]^-1/4^
_refine_ls_extinction_method SHELXL
_refine_ls_goodness_of_fit_ref 1.041
_refine_ls_hydrogen_treatment mixed
_refine_ls_matrix_type full
_refine_ls_number_parameters 137
_refine_ls_number_reflns 1606
_refine_ls_number_restraints 1
_refine_ls_restrained_S_all 1.041
_refine_ls_R_factor_all 0.0262
_refine_ls_R_factor_gt 0.0233
_refine_ls_shift/su_max 0.000
_refine_ls_shift/su_mean 0.000
_refine_ls_structure_factor_coef Fsqd
_refine_ls_weighting_details 'calc w=1/[\s^2^(Fo^2^)+(0.0405P)^2^+0.3564P] where P=(Fo^2^+2Fc^2^)/3'
_refine_ls_weighting_scheme calc
_refine_ls_wR_factor_gt 0.0685
_refine_ls_wR_factor_ref 0.0699
_reflns_number_gt 1461
_reflns_number_total 1606
_reflns_threshold_expression >2sigma(I)
_cod_data_source_file ic0344970si20030512_020416_2.cif
_cod_data_source_block Compound1
_cod_depositor_comments
;
The following automatic conversions were performed:

'_exptl_crystal_density_meas' value 'not measured' was changed to '?'
- the value is perceived as not measured.

Automatic conversion script
Id: cif_fix_values 3008 2015-01-20 13:52:24Z robertas 
;
_cod_database_code 4314111

loop_
_symmetry_equiv_pos_as_xyz
'x, y, z'
'-x, y+1/2, -z+1/2'
'-x, -y, -z'
'x, -y-1/2, z-1/2'

loop_
_atom_site_label
_atom_site_type_symbol
_atom_site_fract_x
_atom_site_fract_y
_atom_site_fract_z
_atom_site_U_iso_or_equiv
_atom_site_adp_type
_atom_site_occupancy
_atom_site_symmetry_multiplicity
_atom_site_calc_flag
_atom_site_refinement_flags
_atom_site_disorder_assembly
_atom_site_disorder_group
Cu1 Cu 0.5000 0.5000 0.5000 0.02620(14) Uani 1 2 d S . .
N1 N 0.71249(17) 0.56494(17) 0.55643(14) 0.0334(4) Uani 1 1 d . . .
C1 C 0.8061(3) 0.5056(2) 0.6403(2) 0.0446(5) Uani 1 1 d . . .
H1 H 0.7790 0.4201 0.6764 0.053 Uiso 1 1 calc R . .
C2 C 0.9404(3) 0.5674(3) 0.6746(2) 0.0553(6) Uani 1 1 d . . .
H2A H 1.0023 0.5252 0.7342 0.066 Uiso 1 1 calc R . .
C3 C 0.9826(3) 0.6925(3) 0.6197(2) 0.0581(6) Uani 1 1 d . . .
H3 H 1.0733 0.7358 0.6417 0.070 Uiso 1 1 calc R . .
C4 C 0.8886(2) 0.7527(2) 0.5317(2) 0.0498(6) Uani 1 1 d . . .
H4 H 0.9157 0.8363 0.4925 0.060 Uiso 1 1 calc R . .
C5 C 0.7532(2) 0.6866(2) 0.50263(17) 0.0341(4) Uani 1 1 d . . .
C6 C 0.6399(2) 0.7487(2) 0.41366(19) 0.0381(5) Uani 1 1 d . . .
H6A H 0.5784 0.8178 0.4551 0.046 Uiso 1 1 calc R . .
H6B H 0.6912 0.7975 0.3489 0.046 Uiso 1 1 calc R . .
N2 N 0.54287(19) 0.63537(16) 0.36041(14) 0.0296(3) Uani 1 1 d . . .
H2 H 0.468(2) 0.672(2) 0.3378(18) 0.032(6) Uiso 1 1 d . . .
C7 C 0.6086(3) 0.5615(2) 0.25638(19) 0.0424(5) Uani 1 1 d . . .
H7A H 0.7019 0.6087 0.2374 0.051 Uiso 1 1 calc R . .
H7B H 0.5408 0.5723 0.1859 0.051 Uiso 1 1 calc R . .
C8 C 0.6407(2) 0.40330(19) 0.27445(17) 0.0313(4) Uani 1 1 d . . .
O1 O 0.59659(17) 0.34284(14) 0.36832(13) 0.0416(3) Uani 1 1 d . . .
O2 O 0.70664(17) 0.34277(15) 0.19035(13) 0.0437(4) Uani 1 1 d . . .
O3 O 0.7273(3) 0.42004(19) -0.05664(18) 0.0617(5) Uani 1 1 d D . .
H3A H 0.729(3) 0.406(3) 0.0114(19) 0.065(10) Uiso 1 1 d D . .
H3B H 0.694(3) 0.353(3) -0.084(2) 0.060(9) Uiso 1 1 d D . .

loop_
_atom_site_aniso_label
_atom_site_aniso_U_11
_atom_site_aniso_U_22
_atom_site_aniso_U_33
_atom_site_aniso_U_23
_atom_site_aniso_U_13
_atom_site_aniso_U_12
Cu1 0.0260(2) 0.0231(2) 0.0294(2) 0.00369(11) -0.00117(12) -0.00296(10)
N1 0.0312(8) 0.0327(9) 0.0362(8) 0.0012(7) -0.0010(6) -0.0032(7)
C1 0.0385(12) 0.0468(13) 0.0481(13) 0.0094(9) -0.0052(10) -0.0015(9)
C2 0.0389(12) 0.0650(16) 0.0612(15) 0.0050(13) -0.0147(10) 0.0009(11)
C3 0.0331(11) 0.0633(15) 0.0772(17) -0.0046(13) -0.0093(11) -0.0116(10)
C4 0.0410(12) 0.0420(12) 0.0662(15) 0.0007(10) -0.0004(10) -0.0126(9)
C5 0.0337(10) 0.0289(9) 0.0399(10) -0.0033(8) 0.0021(8) -0.0037(7)
C6 0.0436(11) 0.0234(9) 0.0470(11) 0.0035(8) -0.0020(9) -0.0065(8)
N2 0.0297(8) 0.0228(7) 0.0361(9) 0.0036(6) -0.0024(7) 0.0011(6)
C7 0.0614(13) 0.0308(11) 0.0353(10) 0.0042(8) 0.0073(9) 0.0048(9)
C8 0.0293(9) 0.0288(9) 0.0354(10) -0.0040(8) -0.0068(8) -0.0017(7)
O1 0.0561(9) 0.0260(7) 0.0430(8) 0.0040(6) 0.0074(7) 0.0035(6)
O2 0.0496(8) 0.0405(8) 0.0412(8) -0.0094(6) 0.0040(6) 0.0030(6)
O3 0.0945(15) 0.0362(10) 0.0547(12) 0.0003(9) 0.0048(10) -0.0072(9)

loop_
_atom_type_symbol
_atom_type_description
_atom_type_scat_dispersion_real
_atom_type_scat_dispersion_imag
_atom_type_scat_source
C C 0.0033 0.0016 'International Tables Vol C Tables 4.2.6.8 and 6.1.1.4'
H H 0.0000 0.0000 'International Tables Vol C Tables 4.2.6.8 and 6.1.1.4'
N N 0.0061 0.0033 'International Tables Vol C Tables 4.2.6.8 and 6.1.1.4'
O O 0.0106 0.0060 'International Tables Vol C Tables 4.2.6.8 and 6.1.1.4'
Cu Cu 0.3201 1.2651 'International Tables Vol C Tables 4.2.6.8 and 6.1.1.4'

loop_
_geom_angle_atom_site_label_1
_geom_angle_atom_site_label_2
_geom_angle_atom_site_label_3
_geom_angle
_geom_angle_site_symmetry_1
_geom_angle_site_symmetry_3
_geom_angle_publ_flag
N2 Cu1 N2 180.0 . 3_666 ?
N2 Cu1 N1 98.69(6) . 3_666 ?
N2 Cu1 N1 81.31(6) 3_666 3_666 ?
N2 Cu1 N1 81.31(6) . . ?
N2 Cu1 N1 98.69(6) 3_666 . ?
N1 Cu1 N1 180.0 3_666 . ?
N2 Cu1 O1 81.05(6) . . ?
N2 Cu1 O1 98.95(6) 3_666 . ?
N1 Cu1 O1 88.83(6) 3_666 . ?
N1 Cu1 O1 91.17(6) . . ?
N2 Cu1 O1 98.95(6) . 3_666 ?
N2 Cu1 O1 81.05(6) 3_666 3_666 ?
N1 Cu1 O1 91.17(6) 3_666 3_666 ?
N1 Cu1 O1 88.83(6) . 3_666 ?
O1 Cu1 O1 180.00(5) . 3_666 ?
C5 N1 C1 118.91(17) . . ?
C5 N1 Cu1 112.21(12) . . ?
C1 N1 Cu1 128.81(14) . . ?
N1 C1 C2 122.0(2) . . ?
C1 C2 C3 119.2(2) . . ?
C2 C3 C4 119.2(2) . . ?
C3 C4 C5 118.9(2) . . ?
N1 C5 C4 121.76(19) . . ?
N1 C5 C6 115.52(16) . . ?
C4 C5 C6 122.67(18) . . ?
N2 C6 C5 110.51(15) . . ?
C7 N2 C6 113.77(16) . . ?
C7 N2 Cu1 112.08(12) . . ?
C6 N2 Cu1 105.91(12) . . ?
N2 C7 C8 115.89(15) . . ?
O2 C8 O1 124.68(17) . . ?
O2 C8 C7 116.10(16) . . ?
O1 C8 C7 119.19(16) . . ?
C8 O1 Cu1 111.41(12) . . ?

loop_
_geom_bond_atom_site_label_1
_geom_bond_atom_site_label_2
_geom_bond_distance
_geom_bond_site_symmetry_2
_geom_bond_publ_flag
Cu1 N2 2.0322(15) . ?
Cu1 N2 2.0322(15) 3_666 ?
Cu1 N1 2.0648(15) 3_666 ?
Cu1 N1 2.0648(15) . ?
Cu1 O1 2.2513(14) . ?
Cu1 O1 2.2513(14) 3_666 ?
N1 C5 1.340(2) . ?
N1 C1 1.342(3) . ?
C1 C2 1.371(3) . ?
C2 C3 1.376(4) . ?
C3 C4 1.378(3) . ?
C4 C5 1.384(3) . ?
C5 C6 1.499(3) . ?
C6 N2 1.479(2) . ?
N2 C7 1.469(3) . ?
C7 C8 1.524(3) . ?
C8 O2 1.244(2) . ?
C8 O1 1.247(2) . ?
